data_7016134
loop_
_publ_author_name
'Katkova, Marina A.'
'Balashova, Tatyana V.'
'Pushkarev, Anatoly P.'
'Ilyin, Igor Yu'
'Fukin, Georgy K.'
'Baranov, Evgeny V.'
'Ketkov, Sergey Yu'
'Bochkarev, Mikhail N.'

_publ_section_title
;
 Anhydrous mono- and dinuclear tris(quinolinolate) complexes of
 scandium: the missing structures of rare earth metal 8-quinolinolates.
;
_journal_issue 30
_journal_name_full 'Dalton transactions (Cambridge, England : 2003)'
_journal_page_first 7713
_journal_page_last 7717
_journal_paper_doi 10.1039/c1dt10318k
_journal_volume 40
_journal_year 2011
_chemical_formula_sum 'C58 H46 N6 O8 Sc2'
_chemical_formula_weight 1044.93
_chemical_name_systematic
;
?
;
_space_group_IT_number 14
_symmetry_cell_setting monoclinic
_symmetry_space_group_name_Hall '-P 2ybc'
_symmetry_space_group_name_H-M 'P 1 21/c 1'
_atom_sites_solution_hydrogens geom
_atom_sites_solution_primary direct
_atom_sites_solution_secondary difmap
_audit_creation_method SHELXL-97
_cell_angle_alpha 90.00
_cell_angle_beta 105.0540(10)
_cell_angle_gamma 90.00
_cell_formula_units_Z 4
_cell_length_a 11.1114(2)
_cell_length_b 22.8906(5)
_cell_length_c 19.7559(4)
_cell_measurement_reflns_used 900
_cell_measurement_temperature 150(2)
_cell_measurement_theta_max 30
_cell_measurement_theta_min 2
_cell_volume 4852.40(17)
_computing_cell_refinement 'Bruker SMART'
_computing_data_collection 'Bruker SMART'
_computing_data_reduction 'Bruker SHELXTL'
_computing_molecular_graphics 'Bruker SHELXTL'
_computing_publication_material 'Bruker SHELXTL'
_computing_structure_refinement 'SHELXL-97 (Sheldrick, 1997)'
_computing_structure_solution 'SHELXS-97 (Sheldrick, 1990)'
_diffrn_ambient_temperature 150(2)
_diffrn_measured_fraction_theta_full 0.999
_diffrn_measured_fraction_theta_max 0.997
_diffrn_measurement_device_type 'CCD area detector'
_diffrn_measurement_method 'phi and omega scans'
_diffrn_radiation_monochromator graphite
_diffrn_radiation_source 'fine-focus sealed tube'
_diffrn_radiation_type MoK\a
_diffrn_radiation_wavelength 0.71073
_diffrn_reflns_av_R_equivalents 0.0471
_diffrn_reflns_av_sigmaI/netI 0.0490
_diffrn_reflns_limit_h_max 13
_diffrn_reflns_limit_h_min -13
_diffrn_reflns_limit_k_max 28
_diffrn_reflns_limit_k_min -28
_diffrn_reflns_limit_l_max 24
_diffrn_reflns_limit_l_min -23
_diffrn_reflns_number 39370
_diffrn_reflns_theta_full 25.00
_diffrn_reflns_theta_max 26.38
_diffrn_reflns_theta_min 2.08
_exptl_absorpt_coefficient_mu 0.346
_exptl_absorpt_correction_T_max 0.9796
_exptl_absorpt_correction_T_min 0.9309
_exptl_absorpt_correction_type multi-scan
_exptl_absorpt_process_details 'SADABS (Sheldrick, 1998)'
_exptl_crystal_colour colorless
_exptl_crystal_density_diffrn 1.430
_exptl_crystal_density_method 'not measured'
_exptl_crystal_description prism
_exptl_crystal_F_000 2168
_exptl_crystal_size_max 0.21
_exptl_crystal_size_mid 0.10
_exptl_crystal_size_min 0.06
_refine_diff_density_max 0.288
_refine_diff_density_min -0.356
_refine_diff_density_rms 0.054
_refine_ls_extinction_method none
_refine_ls_goodness_of_fit_ref 1.022
_refine_ls_hydrogen_treatment constr
_refine_ls_matrix_type full
_refine_ls_number_parameters 669
_refine_ls_number_reflns 9901
_refine_ls_number_restraints 0
_refine_ls_restrained_S_all 1.022
_refine_ls_R_factor_all 0.0680
_refine_ls_R_factor_gt 0.0377
_refine_ls_shift/su_max 0.001
_refine_ls_shift/su_mean 0.000
_refine_ls_structure_factor_coef Fsqd
_refine_ls_weighting_details 'calc w=1/[\s^2^(Fo^2^)+(0.0447P)^2^+0.6034P] where P=(Fo^2^+2Fc^2^)/3'
_refine_ls_weighting_scheme calc
_refine_ls_wR_factor_gt 0.0852
_refine_ls_wR_factor_ref 0.0923
_reflns_number_gt 7099
_reflns_number_total 9901
_reflns_threshold_expression >2sigma(I)
_cod_data_source_file c1dt10318k.txt
_cod_data_source_block x:\nksgroup\konche~1\npt2\ref\npt2
_cod_depositor_comments
;
The following automatic conversions were performed:
'_atom_site_symetry_multiplicity' tag replaced with
'_atom_site_symmetry_multiplicity'.

Automatic conversion script
Id: cif_correct_tags 1440 2010-10-19 06:21:57Z saulius 

The following automatic conversions were performed:

'_symmetry_cell_setting' value 'Monoclinic' changed to 'monoclinic'
according to /home/saulius/struct/CIF-dictionaries/cif_core.dic
dictionary named 'cif_core.dic' version 2.4.1 from 2010-06-29.

Automatic conversion script
Id: cif_fix_values 1715 2011-07-08 13:25:40Z adriana 
;
_cod_original_sg_symbol_H-M P2(1)/c
_cod_database_code 7016134

loop_
_symmetry_equiv_pos_as_xyz
'x, y, z'
'-x, y+1/2, -z+1/2'
'-x, -y, -z'
'x, -y-1/2, z-1/2'

loop_
_atom_site_label
_atom_site_type_symbol
_atom_site_fract_x
_atom_site_fract_y
_atom_site_fract_z
_atom_site_U_iso_or_equiv
_atom_site_adp_type
_atom_site_occupancy
_atom_site_symmetry_multiplicity
_atom_site_calc_flag
_atom_site_refinement_flags
_atom_site_disorder_assembly
_atom_site_disorder_group
Sc1 Sc 0.02140(3) 0.158973(16) 0.206336(19) 0.01552(9) Uani 1 1 d . . .
Sc2 Sc 0.27748(3) 0.219547(16) 0.29846(2) 0.01636(9) Uani 1 1 d . . .
O2S O 0.35049(14) 0.40783(7) 0.12950(8) 0.0330(4) Uani 1 1 d . . .
O1S O 0.58045(14) 0.46677(7) 0.19113(8) 0.0339(4) Uani 1 1 d . . .
O11 O 0.21107(11) 0.18138(6) 0.19565(7) 0.0173(3) Uani 1 1 d . . .
O21 O -0.13838(12) 0.12009(6) 0.14046(7) 0.0206(3) Uani 1 1 d . . .
O31 O 0.14447(12) 0.15672(6) 0.31590(7) 0.0190(3) Uani 1 1 d . . .
O41 O 0.08425(11) 0.24910(6) 0.23730(7) 0.0179(3) Uani 1 1 d . . .
O51 O 0.41274(12) 0.15847(6) 0.30314(7) 0.0223(3) Uani 1 1 d . . .
O61 O 0.37515(12) 0.29133(6) 0.28105(7) 0.0207(3) Uani 1 1 d . . .
N11 N 0.10777(15) 0.07918(7) 0.15622(9) 0.0209(4) Uani 1 1 d . . .
N21 N -0.02894(14) 0.20855(7) 0.09779(9) 0.0201(4) Uani 1 1 d . . .
N31 N -0.03865(14) 0.08011(7) 0.27379(8) 0.0182(4) Uani 1 1 d . . .
N41 N -0.13686(14) 0.20958(7) 0.24046(9) 0.0197(4) Uani 1 1 d . . .
N51 N 0.43319(15) 0.21624(7) 0.42196(9) 0.0211(4) Uani 1 1 d . . .
N61 N 0.22523(14) 0.29319(7) 0.36600(9) 0.0196(4) Uani 1 1 d . . .
C4S C 0.2792(2) 0.35545(11) 0.12360(14) 0.0433(6) Uani 1 1 d . . .
H4S1 H 0.2619 0.3407 0.0755 0.065 Uiso 1 1 calc R . .
H4S2 H 0.2003 0.3636 0.1353 0.065 Uiso 1 1 calc R . .
H4S3 H 0.3262 0.3261 0.1560 0.065 Uiso 1 1 calc R . .
C3S C 0.4634(2) 0.39746(10) 0.11136(13) 0.0348(6) Uani 1 1 d . . .
H3S1 H 0.4454 0.3835 0.0623 0.042 Uiso 1 1 calc R . .
H3S2 H 0.5112 0.3667 0.1421 0.042 Uiso 1 1 calc R . .
C1S C 0.6734(2) 0.51085(11) 0.20352(15) 0.0453(7) Uani 1 1 d . . .
H1S1 H 0.7459 0.4968 0.1887 0.068 Uiso 1 1 calc R . .
H1S2 H 0.6984 0.5202 0.2536 0.068 Uiso 1 1 calc R . .
H1S3 H 0.6399 0.5459 0.1768 0.068 Uiso 1 1 calc R . .
C2S C 0.5397(2) 0.45230(11) 0.11908(12) 0.0357(6) Uani 1 1 d . . .
H2S1 H 0.6125 0.4463 0.0997 0.043 Uiso 1 1 calc R . .
H2S2 H 0.4889 0.4846 0.0929 0.043 Uiso 1 1 calc R . .
C11 C 0.0574(2) 0.02736(9) 0.13836(12) 0.0290(5) Uani 1 1 d . . .
H11 H -0.0194 0.0187 0.1489 0.035 Uiso 1 1 calc R . .
C12 C 0.1112(2) -0.01573(10) 0.10460(13) 0.0369(6) Uani 1 1 d . . .
H12 H 0.0724 -0.0528 0.0940 0.044 Uiso 1 1 calc R . .
C13 C 0.2194(2) -0.00370(10) 0.08739(12) 0.0338(6) Uani 1 1 d . . .
H13 H 0.2565 -0.0324 0.0645 0.041 Uiso 1 1 calc R . .
C14 C 0.27663(19) 0.05145(9) 0.10349(11) 0.0242(5) Uani 1 1 d . . .
C15 C 0.3875(2) 0.06928(10) 0.08677(11) 0.0287(5) Uani 1 1 d . . .
H15 H 0.4299 0.0432 0.0635 0.034 Uiso 1 1 calc R . .
C16 C 0.4332(2) 0.12398(10) 0.10414(12) 0.0288(5) Uani 1 1 d . . .
H16 H 0.5065 0.1358 0.0917 0.035 Uiso 1 1 calc R . .
C17 C 0.37486(18) 0.16353(9) 0.13998(11) 0.0235(5) Uani 1 1 d . . .
H17 H 0.4085 0.2016 0.1508 0.028 Uiso 1 1 calc R . .
C18 C 0.26929(17) 0.14731(9) 0.15945(10) 0.0185(4) Uani 1 1 d . . .
C19 C 0.21729(17) 0.09146(9) 0.13922(10) 0.0192(4) Uani 1 1 d . . .
C21 C 0.02784(19) 0.25413(9) 0.07853(12) 0.0261(5) Uani 1 1 d . . .
H21 H 0.1007 0.2690 0.1103 0.031 Uiso 1 1 calc R . .
C22 C -0.0156(2) 0.28138(10) 0.01269(12) 0.0304(5) Uani 1 1 d . . .
H22 H 0.0268 0.3143 0.0009 0.036 Uiso 1 1 calc R . .
C23 C -0.1191(2) 0.25997(10) -0.03381(12) 0.0302(5) Uani 1 1 d . . .
H23 H -0.1484 0.2780 -0.0784 0.036 Uiso 1 1 calc R . .
C24 C -0.18326(19) 0.21118(9) -0.01627(11) 0.0247(5) Uani 1 1 d . . .
C25 C -0.2927(2) 0.18608(10) -0.05950(11) 0.0296(5) Uani 1 1 d . . .
H25 H -0.3280 0.2011 -0.1052 0.036 Uiso 1 1 calc R . .
C26 C -0.34745(19) 0.13991(10) -0.03480(11) 0.0272(5) Uani 1 1 d . . .
H26 H -0.4215 0.1235 -0.0639 0.033 Uiso 1 1 calc R . .
C27 C -0.29777(18) 0.11607(9) 0.03207(11) 0.0227(5) Uani 1 1 d . . .
H27 H -0.3382 0.0838 0.0470 0.027 Uiso 1 1 calc R . .
C28 C -0.19078(17) 0.13886(8) 0.07656(10) 0.0183(4) Uani 1 1 d . . .
C29 C -0.13345(18) 0.18721(9) 0.05130(11) 0.0201(4) Uani 1 1 d . . .
C31 C -0.13375(18) 0.04328(9) 0.25370(11) 0.0229(5) Uani 1 1 d . . .
H31 H -0.1894 0.0483 0.2086 0.027 Uiso 1 1 calc R . .
C32 C -0.15601(19) -0.00283(9) 0.29605(11) 0.0252(5) Uani 1 1 d . . .
H32 H -0.2262 -0.0276 0.2799 0.030 Uiso 1 1 calc R . .
C33 C -0.07673(19) -0.01168(9) 0.35997(12) 0.0254(5) Uani 1 1 d . . .
H33 H -0.0905 -0.0431 0.3885 0.031 Uiso 1 1 calc R . .
C34 C 0.02630(18) 0.02577(9) 0.38427(11) 0.0207(4) Uani 1 1 d . . .
C35 C 0.1140(2) 0.01998(10) 0.44951(12) 0.0289(5) Uani 1 1 d . . .
H35 H 0.1071 -0.0112 0.4800 0.035 Uiso 1 1 calc R . .
C36 C 0.2090(2) 0.05925(10) 0.46886(12) 0.0324(5) Uani 1 1 d . . .
H36 H 0.2684 0.0548 0.5128 0.039 Uiso 1 1 calc R . .
C37 C 0.22133(19) 0.10637(10) 0.42518(11) 0.0283(5) Uani 1 1 d . . .
H37 H 0.2875 0.1335 0.4406 0.034 Uiso 1 1 calc R . .
C38 C 0.13879(17) 0.11349(8) 0.36056(10) 0.0180(4) Uani 1 1 d . . .
C39 C 0.03997(17) 0.07227(8) 0.33912(10) 0.0180(4) Uani 1 1 d . . .
C41 C -0.24667(18) 0.18884(9) 0.24460(11) 0.0253(5) Uani 1 1 d . . .
H41 H -0.2596 0.1478 0.2417 0.030 Uiso 1 1 calc R . .
C42 C -0.34389(18) 0.22452(10) 0.25308(11) 0.0261(5) Uani 1 1 d . . .
H42 H -0.4197 0.2077 0.2574 0.031 Uiso 1 1 calc R . .
C43 C -0.32907(18) 0.28364(10) 0.25510(11) 0.0252(5) Uani 1 1 d . . .
H43 H -0.3955 0.3082 0.2596 0.030 Uiso 1 1 calc R . .
C44 C -0.21484(18) 0.30857(9) 0.25056(11) 0.0221(4) Uani 1 1 d . . .
C45 C -0.1901(2) 0.36917(9) 0.25115(12) 0.0289(5) Uani 1 1 d . . .
H45 H -0.2517 0.3965 0.2558 0.035 Uiso 1 1 calc R . .
C46 C -0.07657(19) 0.38809(9) 0.24497(12) 0.0283(5) Uani 1 1 d . . .
H46 H -0.0613 0.4289 0.2442 0.034 Uiso 1 1 calc R . .
C47 C 0.01830(18) 0.34897(9) 0.23968(11) 0.0215(4) Uani 1 1 d . . .
H47 H 0.0958 0.3637 0.2352 0.026 Uiso 1 1 calc R . .
C48 C -0.00036(17) 0.28942(8) 0.24090(10) 0.0173(4) Uani 1 1 d . . .
C49 C -0.11997(17) 0.26882(8) 0.24441(10) 0.0183(4) Uani 1 1 d . . .
C51 C 0.44646(19) 0.24600(9) 0.48098(11) 0.0257(5) Uani 1 1 d . . .
H51 H 0.3855 0.2747 0.4828 0.031 Uiso 1 1 calc R . .
C52 C 0.5458(2) 0.23760(10) 0.54126(12) 0.0284(5) Uani 1 1 d . . .
H52 H 0.5516 0.2607 0.5819 0.034 Uiso 1 1 calc R . .
C53 C 0.6331(2) 0.19626(10) 0.54077(12) 0.0295(5) Uani 1 1 d . . .
H53 H 0.7001 0.1901 0.5812 0.035 Uiso 1 1 calc R . .
C54 C 0.62390(19) 0.16239(9) 0.47976(11) 0.0251(5) Uani 1 1 d . . .
C55 C 0.7086(2) 0.11799(10) 0.47392(12) 0.0310(5) Uani 1 1 d . . .
H55 H 0.7765 0.1086 0.5127 0.037 Uiso 1 1 calc R . .
C56 C 0.6924(2) 0.08845(10) 0.41200(12) 0.0329(5) Uani 1 1 d . . .
H56 H 0.7496 0.0584 0.4087 0.039 Uiso 1 1 calc R . .
C57 C 0.59360(19) 0.10115(9) 0.35284(12) 0.0273(5) Uani 1 1 d . . .
H57 H 0.5859 0.0801 0.3105 0.033 Uiso 1 1 calc R . .
C58 C 0.50760(18) 0.14421(9) 0.35629(11) 0.0212(4) Uani 1 1 d . . .
C59 C 0.52256(17) 0.17492(8) 0.42100(11) 0.0202(4) Uani 1 1 d . . .
C61 C 0.14602(19) 0.29333(10) 0.40569(11) 0.0269(5) Uani 1 1 d . . .
H61 H 0.1033 0.2582 0.4102 0.032 Uiso 1 1 calc R . .
C62 C 0.1223(2) 0.34311(11) 0.44146(12) 0.0342(6) Uani 1 1 d . . .
H62 H 0.0650 0.3415 0.4697 0.041 Uiso 1 1 calc R . .
C63 C 0.1824(2) 0.39384(10) 0.43522(12) 0.0341(6) Uani 1 1 d . . .
H63 H 0.1671 0.4278 0.4594 0.041 Uiso 1 1 calc R . .
C64 C 0.26747(19) 0.39648(9) 0.39300(11) 0.0262(5) Uani 1 1 d . . .
C65 C 0.3327(2) 0.44706(9) 0.38147(12) 0.0330(5) Uani 1 1 d . . .
H65 H 0.3243 0.4826 0.4047 0.040 Uiso 1 1 calc R . .
C66 C 0.4077(2) 0.44449(9) 0.33667(12) 0.0321(5) Uani 1 1 d . . .
H66 H 0.4505 0.4788 0.3291 0.039 Uiso 1 1 calc R . .
C67 C 0.42376(18) 0.39320(9) 0.30159(11) 0.0248(5) Uani 1 1 d . . .
H67 H 0.4756 0.3936 0.2702 0.030 Uiso 1 1 calc R . .
C68 C 0.36495(17) 0.34163(9) 0.31199(10) 0.0194(4) Uani 1 1 d . . .
C69 C 0.28535(18) 0.34406(9) 0.35873(11) 0.0208(4) Uani 1 1 d . . .

loop_
_atom_site_aniso_label
_atom_site_aniso_U_11
_atom_site_aniso_U_22
_atom_site_aniso_U_33
_atom_site_aniso_U_23
_atom_site_aniso_U_13
_atom_site_aniso_U_12
Sc1 0.01379(18) 0.01512(19) 0.0176(2) -0.00059(15) 0.00391(15) -0.00114(15)
Sc2 0.01492(18) 0.01443(19) 0.0205(2) -0.00206(16) 0.00607(15) -0.00141(15)
O2S 0.0345(9) 0.0294(9) 0.0341(10) -0.0022(7) 0.0073(7) -0.0031(7)
O1S 0.0326(9) 0.0302(9) 0.0359(10) -0.0024(7) 0.0035(7) -0.0070(7)
O11 0.0161(7) 0.0184(7) 0.0185(7) -0.0028(6) 0.0061(6) 0.0016(6)
O21 0.0190(7) 0.0213(7) 0.0192(8) 0.0010(6) 0.0009(6) -0.0031(6)
O31 0.0186(7) 0.0178(7) 0.0201(7) 0.0009(6) 0.0042(6) -0.0039(6)
O41 0.0157(7) 0.0154(7) 0.0226(8) -0.0027(6) 0.0047(6) 0.0014(6)
O51 0.0198(7) 0.0221(8) 0.0236(8) -0.0015(6) 0.0033(6) 0.0024(6)
O61 0.0200(7) 0.0179(7) 0.0251(8) -0.0028(6) 0.0076(6) -0.0034(6)
N11 0.0218(9) 0.0173(9) 0.0232(10) -0.0016(7) 0.0053(7) -0.0013(7)
N21 0.0174(8) 0.0226(9) 0.0207(9) 0.0013(7) 0.0056(7) 0.0000(7)
N31 0.0173(8) 0.0184(9) 0.0184(9) -0.0004(7) 0.0038(7) -0.0025(7)
N41 0.0167(8) 0.0205(9) 0.0222(9) -0.0001(7) 0.0056(7) -0.0016(7)
N51 0.0208(9) 0.0177(9) 0.0264(10) -0.0003(8) 0.0091(7) -0.0026(7)
N61 0.0155(8) 0.0222(9) 0.0200(9) -0.0012(7) 0.0027(7) 0.0024(7)
C4S 0.0510(16) 0.0362(14) 0.0413(16) 0.0007(12) 0.0094(13) -0.0093(12)
C3S 0.0330(13) 0.0359(14) 0.0328(14) -0.0057(11) 0.0037(11) 0.0079(11)
C1S 0.0390(14) 0.0311(14) 0.0598(18) 0.0008(13) 0.0019(13) -0.0082(12)
C2S 0.0323(13) 0.0430(15) 0.0312(14) 0.0001(11) 0.0070(11) 0.0019(11)
C11 0.0287(12) 0.0224(12) 0.0376(14) -0.0055(10) 0.0118(10) -0.0042(9)
C12 0.0424(14) 0.0215(12) 0.0476(16) -0.0119(11) 0.0133(12) -0.0060(11)
C13 0.0441(14) 0.0231(12) 0.0377(14) -0.0073(10) 0.0168(11) 0.0078(11)
C14 0.0295(11) 0.0228(11) 0.0210(11) -0.0013(9) 0.0079(9) 0.0063(9)
C15 0.0303(12) 0.0328(13) 0.0264(12) -0.0022(10) 0.0132(10) 0.0102(10)
C16 0.0265(11) 0.0346(13) 0.0301(13) -0.0004(10) 0.0163(10) 0.0029(10)
C17 0.0225(11) 0.0225(11) 0.0274(12) -0.0011(9) 0.0100(9) -0.0015(9)
C18 0.0198(10) 0.0197(10) 0.0154(10) 0.0013(8) 0.0036(8) 0.0044(8)
C19 0.0206(10) 0.0190(11) 0.0172(10) 0.0017(8) 0.0034(8) 0.0039(8)
C21 0.0247(11) 0.0270(12) 0.0280(12) 0.0020(10) 0.0091(10) -0.0020(9)
C22 0.0327(12) 0.0300(13) 0.0312(13) 0.0083(10) 0.0134(10) 0.0000(10)
C23 0.0344(13) 0.0344(13) 0.0233(12) 0.0096(10) 0.0106(10) 0.0084(10)
C24 0.0264(11) 0.0284(12) 0.0205(11) -0.0003(9) 0.0081(9) 0.0073(9)
C25 0.0308(12) 0.0367(13) 0.0179(11) -0.0013(10) 0.0004(9) 0.0076(10)
C26 0.0237(11) 0.0296(12) 0.0238(12) -0.0073(10) -0.0017(9) 0.0046(9)
C27 0.0207(10) 0.0223(11) 0.0249(12) -0.0060(9) 0.0054(9) 0.0008(9)
C28 0.0171(10) 0.0188(10) 0.0191(11) -0.0036(8) 0.0051(8) 0.0051(8)
C29 0.0178(10) 0.0229(11) 0.0205(11) -0.0022(9) 0.0067(8) 0.0039(9)
C31 0.0219(11) 0.0228(11) 0.0230(11) -0.0004(9) 0.0044(9) -0.0043(9)
C32 0.0254(11) 0.0217(11) 0.0277(12) -0.0011(9) 0.0054(9) -0.0074(9)
C33 0.0297(12) 0.0178(11) 0.0310(13) 0.0027(9) 0.0118(10) -0.0038(9)
C34 0.0196(10) 0.0196(11) 0.0234(11) 0.0017(9) 0.0064(9) -0.0011(8)
C35 0.0296(12) 0.0287(12) 0.0274(12) 0.0104(10) 0.0057(10) -0.0029(10)
C36 0.0306(12) 0.0383(14) 0.0229(12) 0.0083(10) -0.0027(10) -0.0063(11)
C37 0.0244(11) 0.0340(13) 0.0238(12) 0.0017(10) 0.0013(9) -0.0120(10)
C38 0.0178(10) 0.0181(10) 0.0195(11) 0.0004(8) 0.0074(8) 0.0003(8)
C39 0.0164(10) 0.0176(10) 0.0203(11) -0.0020(8) 0.0054(8) 0.0014(8)
C41 0.0226(11) 0.0236(12) 0.0299(13) 0.0005(9) 0.0074(9) -0.0038(9)
C42 0.0166(10) 0.0361(13) 0.0272(12) 0.0037(10) 0.0085(9) -0.0016(9)
C43 0.0173(10) 0.0350(13) 0.0239(12) 0.0008(10) 0.0063(9) 0.0078(9)
C44 0.0207(11) 0.0247(11) 0.0215(11) 0.0011(9) 0.0066(9) 0.0047(9)
C45 0.0261(12) 0.0240(12) 0.0373(14) 0.0009(10) 0.0096(10) 0.0111(9)
C46 0.0303(12) 0.0164(11) 0.0374(14) 0.0004(10) 0.0076(10) 0.0041(9)
C47 0.0191(10) 0.0185(11) 0.0268(12) 0.0018(9) 0.0057(9) -0.0006(8)
C48 0.0165(10) 0.0198(10) 0.0146(10) 0.0008(8) 0.0023(8) 0.0035(8)
C49 0.0179(10) 0.0193(11) 0.0173(10) 0.0006(8) 0.0039(8) 0.0017(8)
C51 0.0266(11) 0.0241(11) 0.0277(12) -0.0025(9) 0.0093(10) -0.0007(9)
C52 0.0332(12) 0.0279(12) 0.0240(12) -0.0038(10) 0.0074(10) -0.0029(10)
C53 0.0275(12) 0.0334(13) 0.0252(12) 0.0030(10) 0.0021(10) -0.0036(10)
C54 0.0234(11) 0.0251(11) 0.0259(12) 0.0039(9) 0.0049(9) -0.0020(9)
C55 0.0258(12) 0.0307(13) 0.0332(14) 0.0055(10) 0.0014(10) 0.0068(10)
C56 0.0269(12) 0.0318(13) 0.0395(14) 0.0033(11) 0.0078(11) 0.0115(10)
C57 0.0264(11) 0.0275(12) 0.0284(12) -0.0024(10) 0.0078(10) 0.0064(9)
C58 0.0189(10) 0.0199(11) 0.0247(11) 0.0026(9) 0.0053(9) -0.0019(8)
C59 0.0176(10) 0.0175(10) 0.0268(12) 0.0018(9) 0.0080(9) -0.0022(8)
C61 0.0225(11) 0.0341(13) 0.0248(12) -0.0032(10) 0.0074(9) 0.0017(10)
C62 0.0295(12) 0.0460(15) 0.0293(13) -0.0083(11) 0.0116(10) 0.0077(11)
C63 0.0361(13) 0.0347(14) 0.0283(13) -0.0116(10) 0.0029(10) 0.0128(11)
C64 0.0273(11) 0.0239(12) 0.0215(12) -0.0049(9) -0.0045(9) 0.0066(9)
C65 0.0430(14) 0.0165(11) 0.0307(13) -0.0065(10) -0.0061(11) 0.0046(10)
C66 0.0363(13) 0.0179(11) 0.0326(13) 0.0039(10) -0.0081(11) -0.0046(10)
C67 0.0226(11) 0.0214(11) 0.0259(12) 0.0047(9) -0.0017(9) -0.0034(9)
C68 0.0175(10) 0.0184(10) 0.0186(11) 0.0000(8) -0.0020(8) -0.0002(8)
C69 0.0188(10) 0.0185(11) 0.0210(11) -0.0003(9) -0.0022(8) 0.0022(8)

loop_
_atom_type_symbol
_atom_type_description
_atom_type_scat_dispersion_real
_atom_type_scat_dispersion_imag
_atom_type_scat_source
C C 0.0033 0.0016 'International Tables Vol C Tables 4.2.6.8 and 6.1.1.4'
H H 0.0000 0.0000 'International Tables Vol C Tables 4.2.6.8 and 6.1.1.4'
N N 0.0061 0.0033 'International Tables Vol C Tables 4.2.6.8 and 6.1.1.4'
Sc Sc 0.2519 0.3716 'International Tables Vol C Tables 4.2.6.8 and 6.1.1.4'
O O 0.0106 0.0060 'International Tables Vol C Tables 4.2.6.8 and 6.1.1.4'

loop_
_geom_angle_atom_site_label_1
_geom_angle_atom_site_label_2
_geom_angle_atom_site_label_3
_geom_angle
_geom_angle_site_symmetry_1
_geom_angle_site_symmetry_3
_geom_angle_publ_flag
O21 Sc1 O41 136.02(5) . . ?
O21 Sc1 O11 134.73(5) . . ?
O41 Sc1 O11 64.78(5) . . ?
O21 Sc1 O31 142.38(5) . . ?
O41 Sc1 O31 71.62(5) . . ?
O11 Sc1 O31 75.06(5) . . ?
O21 Sc1 N41 79.16(5) . . ?
O41 Sc1 N41 70.51(5) . . ?
O11 Sc1 N41 135.26(5) . . ?
O31 Sc1 N41 92.79(5) . . ?
O21 Sc1 N21 71.29(5) . . ?
O41 Sc1 N21 77.66(5) . . ?
O11 Sc1 N21 79.07(5) . . ?
O31 Sc1 N21 146.05(5) . . ?
N41 Sc1 N21 90.30(6) . . ?
O21 Sc1 N11 77.65(5) . . ?
O41 Sc1 N11 133.96(5) . . ?
O11 Sc1 N11 69.29(5) . . ?
O31 Sc1 N11 99.93(5) . . ?
N41 Sc1 N11 155.02(6) . . ?
N21 Sc1 N11 90.97(6) . . ?
O21 Sc1 N31 73.64(5) . . ?
O41 Sc1 N31 130.61(5) . . ?
O11 Sc1 N31 128.41(5) . . ?
O31 Sc1 N31 68.89(5) . . ?
N41 Sc1 N31 82.91(5) . . ?
N21 Sc1 N31 144.93(6) . . ?
N11 Sc1 N31 81.78(5) . . ?
O21 Sc1 Sc2 175.80(4) . . ?
O41 Sc1 Sc2 44.15(3) . . ?
O11 Sc1 Sc2 41.13(3) . . ?
O31 Sc1 Sc2 41.04(3) . . ?
N41 Sc1 Sc2 103.89(4) . . ?
N21 Sc1 Sc2 105.60(4) . . ?
N11 Sc1 Sc2 99.78(4) . . ?
N31 Sc1 Sc2 109.43(4) . . ?
O51 Sc2 O61 98.13(5) . . ?
O51 Sc2 O31 93.63(5) . . ?
O61 Sc2 O31 168.23(5) . . ?
O51 Sc2 O11 80.37(5) . . ?
O61 Sc2 O11 103.50(5) . . ?
O31 Sc2 O11 78.41(5) . . ?
O51 Sc2 O41 144.21(5) . . ?
O61 Sc2 O41 98.07(5) . . ?
O31 Sc2 O41 72.02(5) . . ?
O11 Sc2 O41 64.89(5) . . ?
O51 Sc2 N61 139.99(6) . . ?
O61 Sc2 N61 74.67(5) . . ?
O31 Sc2 N61 96.25(5) . . ?
O11 Sc2 N61 139.61(6) . . ?
O41 Sc2 N61 75.31(5) . . ?
O51 Sc2 N51 68.54(5) . . ?
O61 Sc2 N51 85.90(5) . . ?
O31 Sc2 N51 98.49(5) . . ?
O11 Sc2 N51 148.57(5) . . ?
O41 Sc2 N51 144.39(5) . . ?
N61 Sc2 N51 71.69(5) . . ?
O51 Sc2 Sc1 105.07(4) . . ?
O61 Sc2 Sc1 132.16(4) . . ?
O31 Sc2 Sc1 43.10(4) . . ?
O11 Sc2 Sc1 42.87(3) . . ?
O41 Sc2 Sc1 42.63(3) . . ?
N61 Sc2 Sc1 108.54(4) . . ?
N51 Sc2 Sc1 141.50(4) . . ?
C3S O2S C4S 110.48(18) . . ?
C2S O1S C1S 111.59(18) . . ?
C18 O11 Sc2 130.29(12) . . ?
C18 O11 Sc1 121.19(12) . . ?
Sc2 O11 Sc1 96.00(5) . . ?
C28 O21 Sc1 123.09(12) . . ?
C38 O31 Sc2 138.71(12) . . ?
C38 O31 Sc1 122.17(11) . . ?
Sc2 O31 Sc1 95.87(5) . . ?
C48 O41 Sc1 118.96(11) . . ?
C48 O41 Sc2 139.37(12) . . ?
Sc1 O41 Sc2 93.22(5) . . ?
C58 O51 Sc2 129.24(13) . . ?
C68 O61 Sc2 120.57(12) . . ?
C11 N11 C19 117.39(17) . . ?
C11 N11 Sc1 127.48(13) . . ?
C19 N11 Sc1 114.88(12) . . ?
C21 N21 C29 118.17(18) . . ?
C21 N21 Sc1 128.39(14) . . ?
C29 N21 Sc1 113.40(12) . . ?
C31 N31 C39 117.47(17) . . ?
C31 N31 Sc1 128.00(14) . . ?
C39 N31 Sc1 114.46(12) . . ?
C41 N41 C49 117.66(16) . . ?
C41 N41 Sc1 127.50(14) . . ?
C49 N41 Sc1 113.82(11) . . ?
C51 N51 C59 116.75(18) . . ?
C51 N51 Sc2 134.88(14) . . ?
C59 N51 Sc2 108.30(12) . . ?
C61 N61 C69 118.59(17) . . ?
C61 N61 Sc2 130.44(14) . . ?
C69 N61 Sc2 110.90(12) . . ?
O2S C4S H4S1 109.5 . . ?
O2S C4S H4S2 109.5 . . ?
H4S1 C4S H4S2 109.5 . . ?
O2S C4S H4S3 109.5 . . ?
H4S1 C4S H4S3 109.5 . . ?
H4S2 C4S H4S3 109.5 . . ?
O2S C3S C2S 110.46(18) . . ?
O2S C3S H3S1 109.6 . . ?
C2S C3S H3S1 109.6 . . ?
O2S C3S H3S2 109.6 . . ?
C2S C3S H3S2 109.6 . . ?
H3S1 C3S H3S2 108.1 . . ?
O1S C1S H1S1 109.5 . . ?
O1S C1S H1S2 109.5 . . ?
H1S1 C1S H1S2 109.5 . . ?
O1S C1S H1S3 109.5 . . ?
H1S1 C1S H1S3 109.5 . . ?
H1S2 C1S H1S3 109.5 . . ?
O1S C2S C3S 108.81(19) . . ?
O1S C2S H2S1 109.9 . . ?
C3S C2S H2S1 109.9 . . ?
O1S C2S H2S2 109.9 . . ?
C3S C2S H2S2 109.9 . . ?
H2S1 C2S H2S2 108.3 . . ?
N11 C11 C12 123.6(2) . . ?
N11 C11 H11 118.2 . . ?
C12 C11 H11 118.2 . . ?
C13 C12 C11 119.2(2) . . ?
C13 C12 H12 120.4 . . ?
C11 C12 H12 120.4 . . ?
C12 C13 C14 120.0(2) . . ?
C12 C13 H13 120.0 . . ?
C14 C13 H13 120.0 . . ?
C13 C14 C15 124.98(19) . . ?
C13 C14 C19 116.67(18) . . ?
C15 C14 C19 118.35(19) . . ?
C16 C15 C14 119.74(19) . . ?
C16 C15 H15 120.1 . . ?
C14 C15 H15 120.1 . . ?
C15 C16 C17 121.94(19) . . ?
C15 C16 H16 119.0 . . ?
C17 C16 H16 119.0 . . ?
C18 C17 C16 120.27(19) . . ?
C18 C17 H17 119.9 . . ?
C16 C17 H17 119.9 . . ?
O11 C18 C17 123.99(18) . . ?
O11 C18 C19 117.37(16) . . ?
C17 C18 C19 118.63(18) . . ?
N11 C19 C18 116.00(17) . . ?
N11 C19 C14 123.04(18) . . ?
C18 C19 C14 120.96(17) . . ?
N21 C21 C22 122.6(2) . . ?
N21 C21 H21 118.7 . . ?
C22 C21 H21 118.7 . . ?
C23 C22 C21 119.3(2) . . ?
C23 C22 H22 120.3 . . ?
C21 C22 H22 120.3 . . ?
C22 C23 C24 120.6(2) . . ?
C22 C23 H23 119.7 . . ?
C24 C23 H23 119.7 . . ?
C25 C24 C23 125.6(2) . . ?
C25 C24 C29 118.44(19) . . ?
C23 C24 C29 115.96(19) . . ?
C26 C25 C24 119.3(2) . . ?
C26 C25 H25 120.3 . . ?
C24 C25 H25 120.3 . . ?
C25 C26 C27 122.2(2) . . ?
C25 C26 H26 118.9 . . ?
C27 C26 H26 118.9 . . ?
C28 C27 C26 121.0(2) . . ?
C28 C27 H27 119.5 . . ?
C26 C27 H27 119.5 . . ?
O21 C28 C27 125.35(18) . . ?
O21 C28 C29 117.44(17) . . ?
C27 C28 C29 117.20(19) . . ?
N21 C29 C24 123.34(18) . . ?
N21 C29 C28 114.76(18) . . ?
C24 C29 C28 121.89(18) . . ?
N31 C31 C32 123.1(2) . . ?
N31 C31 H31 118.4 . . ?
C32 C31 H31 118.4 . . ?
C33 C32 C31 119.61(19) . . ?
C33 C32 H32 120.2 . . ?
C31 C32 H32 120.2 . . ?
C32 C33 C34 120.02(19) . . ?
C32 C33 H33 120.0 . . ?
C34 C33 H33 120.0 . . ?
C35 C34 C33 124.25(19) . . ?
C35 C34 C39 118.95(18) . . ?
C33 C34 C39 116.79(19) . . ?
C36 C35 C34 119.8(2) . . ?
C36 C35 H35 120.1 . . ?
C34 C35 H35 120.1 . . ?
C35 C36 C37 121.6(2) . . ?
C35 C36 H36 119.2 . . ?
C37 C36 H36 119.2 . . ?
C38 C37 C36 120.78(19) . . ?
C38 C37 H37 119.6 . . ?
C36 C37 H37 119.6 . . ?
O31 C38 C37 124.45(18) . . ?
O31 C38 C39 117.26(17) . . ?
C37 C38 C39 118.29(18) . . ?
N31 C39 C34 122.92(18) . . ?
N31 C39 C38 116.53(17) . . ?
C34 C39 C38 120.55(18) . . ?
N41 C41 C42 123.2(2) . . ?
N41 C41 H41 118.4 . . ?
C42 C41 H41 118.4 . . ?
C43 C42 C41 119.49(18) . . ?
C43 C42 H42 120.3 . . ?
C41 C42 H42 120.3 . . ?
C42 C43 C44 120.14(18) . . ?
C42 C43 H43 119.9 . . ?
C44 C43 H43 119.9 . . ?
C45 C44 C43 124.81(18) . . ?
C45 C44 C49 118.80(18) . . ?
C43 C44 C49 116.39(19) . . ?
C46 C45 C44 119.44(19) . . ?
C46 C45 H45 120.3 . . ?
C44 C45 H45 120.3 . . ?
C45 C46 C47 122.0(2) . . ?
C45 C46 H46 119.0 . . ?
C47 C46 H46 119.0 . . ?
C48 C47 C46 120.56(18) . . ?
C48 C47 H47 119.7 . . ?
C46 C47 H47 119.7 . . ?
O41 C48 C47 124.90(17) . . ?
O41 C48 C49 116.88(17) . . ?
C47 C48 C49 118.21(17) . . ?
N41 C49 C44 123.06(17) . . ?
N41 C49 C48 116.09(16) . . ?
C44 C49 C48 120.85(18) . . ?
N51 C51 C52 123.8(2) . . ?
N51 C51 H51 118.1 . . ?
C52 C51 H51 118.1 . . ?
C53 C52 C51 119.5(2) . . ?
C53 C52 H52 120.2 . . ?
C51 C52 H52 120.2 . . ?
C52 C53 C54 119.6(2) . . ?
C52 C53 H53 120.2 . . ?
C54 C53 H53 120.2 . . ?
C55 C54 C53 124.2(2) . . ?
C55 C54 C59 118.9(2) . . ?
C53 C54 C59 116.90(19) . . ?
C56 C55 C54 119.6(2) . . ?
C56 C55 H55 120.2 . . ?
C54 C55 H55 120.2 . . ?
C55 C56 C57 122.1(2) . . ?
C55 C56 H56 118.9 . . ?
C57 C56 H56 118.9 . . ?
C58 C57 C56 120.3(2) . . ?
C58 C57 H57 119.9 . . ?
C56 C57 H57 119.9 . . ?
O51 C58 C57 123.66(19) . . ?
O51 C58 C59 118.20(17) . . ?
C57 C58 C59 118.14(19) . . ?
N51 C59 C54 123.32(19) . . ?
N51 C59 C58 115.70(18) . . ?
C54 C59 C58 120.97(18) . . ?
N61 C61 C62 122.8(2) . . ?
N61 C61 H61 118.6 . . ?
C62 C61 H61 118.6 . . ?
C63 C62 C61 119.1(2) . . ?
C63 C62 H62 120.4 . . ?
C61 C62 H62 120.4 . . ?
C62 C63 C64 120.6(2) . . ?
C62 C63 H63 119.7 . . ?
C64 C63 H63 119.7 . . ?
C63 C64 C65 125.3(2) . . ?
C63 C64 C69 116.3(2) . . ?
C65 C64 C69 118.3(2) . . ?
C66 C65 C64 119.6(2) . . ?
C66 C65 H65 120.2 . . ?
C64 C65 H65 120.2 . . ?
C65 C66 C67 122.4(2) . . ?
C65 C66 H66 118.8 . . ?
C67 C66 H66 118.8 . . ?
C68 C67 C66 120.9(2) . . ?
C68 C67 H67 119.5 . . ?
C66 C67 H67 119.5 . . ?
O61 C68 C67 124.83(18) . . ?
O61 C68 C69 118.16(17) . . ?
C67 C68 C69 117.00(18) . . ?
N61 C69 C64 122.52(18) . . ?
N61 C69 C68 115.70(17) . . ?
C64 C69 C68 121.75(18) . . ?

loop_
_geom_bond_atom_site_label_1
_geom_bond_atom_site_label_2
_geom_bond_distance
_geom_bond_site_symmetry_2
_geom_bond_publ_flag
Sc1 O21 2.1067(13) . ?
Sc1 O41 2.2126(13) . ?
Sc1 O11 2.2317(12) . ?
Sc1 O31 2.2406(14) . ?
Sc1 N41 2.3462(15) . ?
Sc1 N21 2.3614(17) . ?
Sc1 N11 2.3941(16) . ?
Sc1 N31 2.4375(16) . ?
Sc1 Sc2 3.2621(5) . ?
Sc2 O51 2.0371(13) . ?
Sc2 O61 2.0469(13) . ?
Sc2 O31 2.1530(13) . ?
Sc2 O11 2.1575(14) . ?
Sc2 O41 2.2759(13) . ?
Sc2 N61 2.3155(16) . ?
Sc2 N51 2.5998(18) . ?
O2S C3S 1.412(3) . ?
O2S C4S 1.425(3) . ?
O1S C2S 1.416(3) . ?
O1S C1S 1.419(3) . ?
O11 C18 1.334(2) . ?
O21 C28 1.317(2) . ?
O31 C38 1.338(2) . ?
O41 C48 1.332(2) . ?
O51 C58 1.321(2) . ?
O61 C68 1.322(2) . ?
N11 C11 1.320(3) . ?
N11 C19 1.373(2) . ?
N21 C21 1.325(3) . ?
N21 C29 1.370(3) . ?
N31 C31 1.329(2) . ?
N31 C39 1.369(2) . ?
N41 C41 1.332(2) . ?
N41 C49 1.368(2) . ?
N51 C51 1.325(3) . ?
N51 C59 1.375(2) . ?
N61 C61 1.322(2) . ?
N61 C69 1.368(2) . ?
C4S H4S1 0.9800 . ?
C4S H4S2 0.9800 . ?
C4S H4S3 0.9800 . ?
C3S C2S 1.500(3) . ?
C3S H3S1 0.9900 . ?
C3S H3S2 0.9900 . ?
C1S H1S1 0.9800 . ?
C1S H1S2 0.9800 . ?
C1S H1S3 0.9800 . ?
C2S H2S1 0.9900 . ?
C2S H2S2 0.9900 . ?
C11 C12 1.408(3) . ?
C11 H11 0.9500 . ?
C12 C13 1.360(3) . ?
C12 H12 0.9500 . ?
C13 C14 1.412(3) . ?
C13 H13 0.9500 . ?
C14 C15 1.416(3) . ?
C14 C19 1.419(3) . ?
C15 C16 1.361(3) . ?
C15 H15 0.9500 . ?
C16 C17 1.407(3) . ?
C16 H16 0.9500 . ?
C17 C18 1.377(3) . ?
C17 H17 0.9500 . ?
C18 C19 1.417(3) . ?
C21 C22 1.410(3) . ?
C21 H21 0.9500 . ?
C22 C23 1.363(3) . ?
C22 H22 0.9500 . ?
C23 C24 1.416(3) . ?
C23 H23 0.9500 . ?
C24 C25 1.414(3) . ?
C24 C29 1.416(3) . ?
C25 C26 1.371(3) . ?
C25 H25 0.9500 . ?
C26 C27 1.403(3) . ?
C26 H26 0.9500 . ?
C27 C28 1.384(3) . ?
C27 H27 0.9500 . ?
C28 C29 1.430(3) . ?
C31 C32 1.408(3) . ?
C31 H31 0.9500 . ?
C32 C33 1.354(3) . ?
C32 H32 0.9500 . ?
C33 C34 1.411(3) . ?
C33 H33 0.9500 . ?
C34 C35 1.406(3) . ?
C34 C39 1.422(3) . ?
C35 C36 1.363(3) . ?
C35 H35 0.9500 . ?
C36 C37 1.410(3) . ?
C36 H36 0.9500 . ?
C37 C38 1.375(3) . ?
C37 H37 0.9500 . ?
C38 C39 1.426(3) . ?
C41 C42 1.399(3) . ?
C41 H41 0.9500 . ?
C42 C43 1.363(3) . ?
C42 H42 0.9500 . ?
C43 C44 1.416(3) . ?
C43 H43 0.9500 . ?
C44 C45 1.414(3) . ?
C44 C49 1.421(3) . ?
C45 C46 1.369(3) . ?
C45 H45 0.9500 . ?
C46 C47 1.408(3) . ?
C46 H46 0.9500 . ?
C47 C48 1.380(3) . ?
C47 H47 0.9500 . ?
C48 C49 1.429(3) . ?
C51 C52 1.411(3) . ?
C51 H51 0.9500 . ?
C52 C53 1.357(3) . ?
C52 H52 0.9500 . ?
C53 C54 1.414(3) . ?
C53 H53 0.9500 . ?
C54 C55 1.410(3) . ?
C54 C59 1.421(3) . ?
C55 C56 1.368(3) . ?
C55 H55 0.9500 . ?
C56 C57 1.411(3) . ?
C56 H56 0.9500 . ?
C57 C58 1.387(3) . ?
C57 H57 0.9500 . ?
C58 C59 1.430(3) . ?
C61 C62 1.402(3) . ?
C61 H61 0.9500 . ?
C62 C63 1.361(3) . ?
C62 H62 0.9500 . ?
C63 C64 1.415(3) . ?
C63 H63 0.9500 . ?
C64 C65 1.415(3) . ?
C64 C69 1.417(3) . ?
C65 C66 1.365(3) . ?
C65 H65 0.9500 . ?
C66 C67 1.398(3) . ?
C66 H66 0.9500 . ?
C67 C68 1.390(3) . ?
C67 H67 0.9500 . ?
C68 C69 1.436(3) . ?
